data_2000192
loop_
_publ_author_name
'Maixner, J.'
'Zachov\'a, J.'

_publ_section_title
;
 Redetermination of the structure of guanine hydrochloride monohydrate
;
_journal_issue 11
_journal_name_full 'Acta Crystallographica Section C'
_journal_page_first 2474
_journal_page_last 2476
_journal_paper_doi 10.1107/S0108270191005322
_journal_volume 47
_journal_year 1991
_chemical_formula_sum 'C5 H8 Cl N5 O2'
_space_group_crystal_system monoclinic
_space_group_IT_number 14
_space_group_name_Hall '-P 2ybc'
_space_group_name_H-M_alt 'P 1 21/c 1'
_audit_creation_method 'IUCr CIFGEN early version'
_cell_angle_alpha 90
_cell_angle_beta 107.900(10)
_cell_angle_gamma 90
_cell_formula_units_Z 4
_cell_length_a 4.4790(10)
_cell_length_b 9.9550(10)
_cell_length_c 19.304(2)
_cell_volume 819.1(2)
_diffrn_radiation_type Mo
_diffrn_radiation_wavelength 0.71073
_exptl_crystal_density_diffrn 1.667
_exptl_crystal_density_meas 1.664
_exptl_crystal_F_000 424
_cod_data_source_file ab0161.cif
_cod_data_source_block ab0161a
_cod_depositor_comments
;
 Updating space group information and adding the symmetry operation list.

 Antanas Vaitkus,
 2018-06-15
;
_cod_original_cell_volume 819.1
_cod_original_sg_symbol_H-M P21/c
_cod_database_code 2000192

loop_
_space_group_symop_id
_space_group_symop_operation_xyz
1 x,y,z
2 -x,y+1/2,-z+1/2
3 -x,-y,-z
4 x,-y+1/2,z+1/2

loop_
_atom_site_label
_atom_site_fract_x
_atom_site_fract_y
_atom_site_fract_z
Cl .05800(10) .94680(5) .77136(2)
O(1) .1613(3) .55490(10) .92890(7)
O(2) .5223(3) .6333(2) .79498(7)
N(1) .4979(3) .7249(2) .92688(7)
N(3) .7344(3) .87270(10) 1.02550(7)
N(7) .2760(3) .6443(2) 1.08964(7)
N(9) .5846(3) .8135(2) 1.13232(7)
N(10) .8273(4) .8947(2) .91523(8)
C(2) .6844(3) .8316(2) .95700(8)
C(4) .5763(3) .7982(2) 1.06075(8)
C(5) .3812(4) .6917(2) 1.03392(8)
C(6) .3274(4) .6476(2) .96107(8)
C(8) .4009(4) .7184(2) 1.14767(9)
H1W .374(7) .577(3) .775(2)
H2W .660(6) .589(3) .7890(10)
H102 .954(5) .964(2) .9340(10)
H101 .789(5) .869(2) .8720(10)
H1 .473(5) .701(2) .8800(10)
H9 .689(5) .871(2) 1.1620(10)
H7 .148(5) .572(2) 1.0850(10)
H8 .363(4) .710(2) 1.1930(10)
